data_1572531
loop_
_publ_author_name
'Dreher, Thorsten'
'Geciauskas, Lukas'
'Steinfeld, Samuel'
'Procacci, Barbara'
'Whitwood, Adrian C.'
'Lynam, Jason M.'
'Douthwaite, Richard E.'
'Duhme-Klair, Anne-K'

_publ_section_title
;
 Ligand-to-metal charge transfer facilitates photocatalytic oxygen atom
 transfer (OAT) with <i>cis</i>-dioxo molybdenum(vi)-Schiff base
 complexes.
;
_journal_issue 39
_journal_name_full 'Chemical science'
_journal_page_first 16186
_journal_page_last 16195
_journal_paper_doi 10.1039/d4sc02784a
_journal_volume 15
_journal_year 2024
_chemical_formula_moiety 'C16 H17 Mo N O7'
_chemical_formula_sum 'C16 H17 Mo N O7'
_chemical_formula_weight 431.24
_space_group_crystal_system monoclinic
_space_group_IT_number 14
_space_group_name_Hall '-P 2ybc'
_space_group_name_H-M_alt 'P 1 21/c 1'
_atom_sites_solution_hydrogens mixed
_atom_sites_solution_primary dual
_audit_creation_date 2023-02-27
_audit_creation_method
;
Olex2 1.5
(compiled 2023.02.24 svn.rf166f9f3 for OlexSys, GUI svn.r6725)
;
_audit_update_record
;
2023-12-07 deposited with the CCDC.	2024-08-28 downloaded from the CCDC.
;
_cell_angle_alpha 90
_cell_angle_beta 94.9309(13)
_cell_angle_gamma 90
_cell_formula_units_Z 4
_cell_length_a 6.93153(10)
_cell_length_b 11.74560(18)
_cell_length_c 20.3314(3)
_cell_measurement_reflns_used 5818
_cell_measurement_temperature 110.00(10)
_cell_measurement_theta_max 76.1820
_cell_measurement_theta_min 4.3140
_cell_volume 1649.15(4)
_computing_cell_refinement 'CrysAlisPro 1.171.42.73a (Rigaku OD, 2022)'
_computing_data_collection 'CrysAlisPro 1.171.42.73a (Rigaku OD, 2022)'
_computing_data_reduction 'CrysAlisPro 1.171.42.73a (Rigaku OD, 2022)'
_computing_molecular_graphics 'Olex2 1.5 (Dolomanov et al., 2009)'
_computing_publication_material 'Olex2 1.5 (Dolomanov et al., 2009)'
_computing_structure_refinement 'SHELXL 2018/3 (Sheldrick, 2015)'
_computing_structure_solution 'SHELXT  (Sheldrick, 2015)'
_diffrn_ambient_environment N~2~
_diffrn_ambient_temperature 110.00(10)
_diffrn_detector 'Hybrid Pixel Array Detector'
_diffrn_detector_area_resol_mean 10.0000
_diffrn_detector_type HyPix
_diffrn_measured_fraction_theta_full 0.999
_diffrn_measured_fraction_theta_max 0.999
_diffrn_measurement_details
;
List of Runs (angles in degrees, time in seconds):

  # Type    Start    End  Width  t~exp~   \w     \q     \k     \f   Frames
#--------------------------------------------------------------------------
  1  \w   -123.00 -51.00   0.50    0.20    --  -48.70 -16.00 162.00  144
  2  \w    -61.00  -2.00   0.50    0.20    --  -48.70  16.00 -28.00  118
  3  \w     -6.00  19.00   0.50    0.20    --   48.70 -16.00 162.00   50
  4  \w     73.00 111.00   0.50    0.20    --   48.70  16.00 -28.00   76
  5  \w     47.00 106.00   0.50    0.80    --  107.75 -16.00 162.00  118
  6  \w     94.00 178.00   0.50    0.80    --  107.75  16.00 -28.00  168
  7  \w    -26.00  60.00   0.50    0.20    --   48.70 -19.00  30.00  172
  8  \w     42.00  75.00   0.50    0.20    --   48.70-125.00  90.00   66
  9  \w     45.00 116.00   0.50    0.80    --  107.75 -57.00  90.00  142
 10  \w     36.00 119.00   0.50    0.80    --  107.75 -19.00 -30.00  166
 11  \w     36.00 126.00   0.50    0.80    --  107.75 -77.00  90.00  180
 12  \w    110.00 153.00   0.50    0.80    --  107.75  37.00  30.00   86
 13  \w     39.00  65.00   0.50    0.80    --  107.75-125.00 150.00   52
 14  \w     42.00  94.00   0.50    0.80    --  107.75 -99.00 -90.00  104
 15  \w     86.00 111.00   0.50    0.80    --  107.75-125.00 150.00   50
 16  \w     81.00 106.00   0.50    0.80    --  107.75 -99.00 150.00   50
;
_diffrn_measurement_device 'four-circle diffractometer'
_diffrn_measurement_device_type 'SuperNova, Dual, Cu at home/near, HyPix'
_diffrn_measurement_method '\w scans'
_diffrn_orient_matrix_type 'CrysAlisPro convention (1999,Acta A55,543-557)'
_diffrn_orient_matrix_UB_11 0.1698990000
_diffrn_orient_matrix_UB_12 -0.0106853000
_diffrn_orient_matrix_UB_13 0.0537262000
_diffrn_orient_matrix_UB_21 -0.1438020000
_diffrn_orient_matrix_UB_22 -0.0258024000
_diffrn_orient_matrix_UB_23 0.0517541000
_diffrn_orient_matrix_UB_31 0.0149235000
_diffrn_orient_matrix_UB_32 -0.1281444000
_diffrn_orient_matrix_UB_33 -0.0148336000
_diffrn_radiation_monochromator mirror
_diffrn_radiation_probe x-ray
_diffrn_radiation_type 'Cu K\a'
_diffrn_radiation_wavelength 1.54184
_diffrn_reflns_av_R_equivalents 0.0334
_diffrn_reflns_av_unetI/netI 0.0329
_diffrn_reflns_Laue_measured_fraction_full 0.999
_diffrn_reflns_Laue_measured_fraction_max 0.999
_diffrn_reflns_limit_h_max 6
_diffrn_reflns_limit_h_min -8
_diffrn_reflns_limit_k_max 9
_diffrn_reflns_limit_k_min -14
_diffrn_reflns_limit_l_max 24
_diffrn_reflns_limit_l_min -24
_diffrn_reflns_number 9124
_diffrn_reflns_point_group_measured_fraction_full 0.999
_diffrn_reflns_point_group_measured_fraction_max 0.999
_diffrn_reflns_theta_full 67.039
_diffrn_reflns_theta_max 67.039
_diffrn_reflns_theta_min 4.351
_diffrn_source 'micro-focus sealed X-ray tube'
_diffrn_source_type 'SuperNova (Cu) X-ray Source'
_exptl_absorpt_coefficient_mu 6.876
_exptl_absorpt_correction_T_max 0.786
_exptl_absorpt_correction_T_min 0.342
_exptl_absorpt_correction_type gaussian
_exptl_absorpt_process_details
;
CrysAlisPro 1.171.42.73a (Rigaku Oxford Diffraction, 2022)
Numerical absorption correction based on gaussian integration over
a multifaceted crystal model
Empirical absorption correction using spherical harmonics,
implemented in SCALE3 ABSPACK scaling algorithm.
;
_exptl_crystal_colour 'clear orangish red'
_exptl_crystal_colour_lustre clear
_exptl_crystal_colour_modifier orangish
_exptl_crystal_colour_primary red
_exptl_crystal_density_diffrn 1.737
_exptl_crystal_description block
_exptl_crystal_F_000 872
_exptl_crystal_recrystallization_method 'Re-crystallisation from solvent: methanol and tetrahydrofuran'
_exptl_crystal_size_max 0.21
_exptl_crystal_size_mid 0.139
_exptl_crystal_size_min 0.102
_refine_diff_density_max 0.458
_refine_diff_density_min -0.699
_refine_diff_density_rms 0.067
_refine_ls_extinction_method none
_refine_ls_goodness_of_fit_ref 1.066
_refine_ls_hydrogen_treatment mixed
_refine_ls_matrix_type full
_refine_ls_number_parameters 261
_refine_ls_number_reflns 2945
_refine_ls_number_restraints 0
_refine_ls_restrained_S_all 1.066
_refine_ls_R_factor_all 0.0303
_refine_ls_R_factor_gt 0.0283
_refine_ls_shift/su_max 0.001
_refine_ls_shift/su_mean 0.000
_refine_ls_structure_factor_coef Fsqd
_refine_ls_weighting_details 'w=1/[\s^2^(Fo^2^)+(0.0210P)^2^+1.8646P] where P=(Fo^2^+2Fc^2^)/3'
_refine_ls_weighting_scheme calc
_refine_ls_wR_factor_gt 0.0665
_refine_ls_wR_factor_ref 0.0676
_reflns_Friedel_coverage 0.000
_reflns_number_gt 2779
_reflns_number_total 2945
_reflns_threshold_expression 'I > 2\s(I)'
_cod_data_source_file d4sc02784a2.cif
_cod_data_source_block akdk23003
_cod_depositor_comments 'Adding full bibliography for 1572529--1572533.cif.'
_cod_database_code 1572531
_shelx_shelxl_version_number 2018/3
_chemical_oxdiff_formula 'C16 H17 Mo1 N1 O7'
_chemical_oxdiff_usercomment 'Samuel Steinfeld'
_shelx_space_group_comment
;
The symmetry employed for this shelxl refinement is uniquely defined
by the following loop, which should always be used as a source of
symmetry information in preference to the above space-group names.
They are only intended as comments.
;
_shelx_estimated_absorpt_t_max 0.541
_shelx_estimated_absorpt_t_min 0.326
_olex2_refinement_description
;
1. Fixed Uiso
 At 1.2 times of:
  All C(H) groups
 At 1.5 times of:
  All C(H,H,H) groups
2. Uiso/Uaniso restraints and constraints
Uanis(C5A) = Uanis(C5)
Uanis(O4A) = Uanis(O4)
Uanis(C3) = Uanis(C3A)
Uanis(C2) = Uanis(C2A)
Uanis(C6) = Uanis(C6A)
Uanis(C4) = Uanis(C4A)
Uanis(C1) = Uanis(C1A)
Uanis(C14A) = Uanis(C14)
Uanis(C7A) = Uanis(C7)
Uanis(N1A) = Uanis(N1)
Uanis(O3) = Uanis(O3A)
3. Others
 Sof(C6A)=Sof(C5A)=Sof(H5A)=Sof(C4A)=Sof(C3A)=Sof(H3A)=Sof(C2A)=Sof(H2A)=
 Sof(C1A)=Sof(C7A)=Sof(H7A)=Sof(C14A)=Sof(H14D)=Sof(H14E)=Sof(H14F)=Sof(N1A)=
 Sof(O3A)=Sof(O4A)=1-FVAR(1)
 Sof(C1)=Sof(C2)=Sof(H2)=Sof(C3)=Sof(H3)=Sof(C4)=Sof(C5)=Sof(H5)=Sof(C6)=
 Sof(C7)=Sof(H7)=Sof(C14)=Sof(H14A)=Sof(H14B)=Sof(H14C)=Sof(N1)=Sof(O3)=Sof(O4)=
 FVAR(1)
4.a Riding coordinates:
 O7(H7B)
4.b Aromatic/amide H refined with riding coordinates:
 C2(H2), C3(H3), C5(H5), C5A(H5A), C3A(H3A), C2A(H2A), C7(H7), C7A(H7A),
 C9(H9), C11(H11), C12(H12)
4.c Fitted hexagon refined as free rotating group:
 C6A(C5A,C4A,C3A,C2A,C1A)
4.d Idealised Me refined as rotating group:
 C14(H14A,H14B,H14C), C15(H15A,H15B,H15C), C16(H16A,H16B,H16C)
;
_olex2_date_sample_data_collection 2023-02-20
_olex2_date_sample_submission 2023-02-16
_olex2_exptl_crystal_mounting_method 'oil on 200 micrometre micromount'
_olex2_submission_original_sample_id SS-025-1
_olex2_submission_special_instructions 'No special instructions were received'
_oxdiff_exptl_absorpt_empirical_details
;
Empirical correction (ABSPACK) includes:
- Absorption correction using spherical harmonics
- Frame scaling
;
_oxdiff_exptl_absorpt_empirical_full_max 1.191
_oxdiff_exptl_absorpt_empirical_full_min 0.882

loop_
_space_group_symop_operation_xyz
'x, y, z'
'-x, y+1/2, -z+1/2'
'-x, -y, -z'
'x, -y-1/2, z-1/2'

loop_
_atom_site_label
_atom_site_type_symbol
_atom_site_fract_x
_atom_site_fract_y
_atom_site_fract_z
_atom_site_U_iso_or_equiv
_atom_site_adp_type
_atom_site_occupancy
_atom_site_site_symmetry_order
_atom_site_calc_flag
_atom_site_refinement_flags_posn
_atom_site_refinement_flags_adp
_atom_site_refinement_flags_occupancy
_atom_site_disorder_assembly
_atom_site_disorder_group
C1 C 0.7174(8) 0.5584(6) 0.5722(3) 0.0279(15) Uani 0.637(3) 1 d . . P A 1
C2 C 0.7302(11) 0.4457(8) 0.5497(5) 0.0282(12) Uani 0.637(3) 1 d . . P A 1
H2 H 0.832402 0.423967 0.524039 0.034 Uiso 0.637(3) 1 calc R U P A 1
C3 C 0.5948(17) 0.3674(7) 0.5649(7) 0.0274(14) Uani 0.637(3) 1 d . . P A 1
H3 H 0.604772 0.290913 0.550412 0.033 Uiso 0.637(3) 1 calc R U P A 1
C4 C 0.4415(13) 0.3993(8) 0.6017(6) 0.0273(12) Uani 0.637(3) 1 d . . P A 1
C5 C 0.4252(8) 0.5091(6) 0.6225(3) 0.0259(11) Uani 0.637(3) 1 d . . P A 1
H5 H 0.319774 0.530453 0.646823 0.031 Uiso 0.637(3) 1 calc R U P A 1
C6 C 0.5643(8) 0.5907(5) 0.6081(3) 0.0274(13) Uani 0.637(3) 1 d . . P A 1
C6A C 0.6326(15) 0.5933(9) 0.5961(5) 0.0274(13) Uani 0.363(3) 1 d G . P A 2
C5A C 0.4821(14) 0.5232(13) 0.6122(6) 0.0259(11) Uani 0.363(3) 1 d G . P A 2
H5A H 0.382177 0.552894 0.636437 0.031 Uiso 0.363(3) 1 calc R U P A 2
C4A C 0.478(2) 0.4096(13) 0.5930(11) 0.0273(12) Uani 0.363(3) 1 d G . P A 2
C3A C 0.624(3) 0.3662(11) 0.5576(13) 0.0274(14) Uani 0.363(3) 1 d G . P A 2
H3A H 0.621357 0.288524 0.544387 0.033 Uiso 0.363(3) 1 calc R U P A 2
C2A C 0.775(2) 0.4363(13) 0.5414(10) 0.0282(12) Uani 0.363(3) 1 d G . P A 2
H2A H 0.874603 0.406564 0.517214 0.034 Uiso 0.363(3) 1 calc R U P A 2
C1A C 0.7788(13) 0.5498(12) 0.5607(6) 0.0279(15) Uani 0.363(3) 1 d G . P A 2
C7 C 0.5354(6) 0.7039(4) 0.6325(2) 0.0257(8) Uani 0.637(3) 1 d . . P A 1
H7 H 0.419111 0.718924 0.652538 0.031 Uiso 0.637(3) 1 calc R U P A 1
C7A C 0.5508(14) 0.7670(8) 0.6415(4) 0.0257(8) Uani 0.363(3) 1 d . . P A 2
H7A H 0.433094 0.735382 0.653934 0.031 Uiso 0.363(3) 1 calc R U P A 2
C8 C 0.6047(5) 0.8934(2) 0.65525(14) 0.0379(7) Uani 1 1 d . . . . .
C9 C 0.4479(5) 0.9310(2) 0.68895(14) 0.0360(7) Uani 1 1 d . . . . .
H9 H 0.348416 0.879570 0.698733 0.043 Uiso 1 1 calc R U . . .
C10 C 0.4406(4) 1.0439(2) 0.70765(13) 0.0336(6) Uani 1 1 d . . . . .
C11 C 0.5870(4) 1.1185(2) 0.69301(14) 0.0359(6) Uani 1 1 d . . . . .
H11 H 0.581006 1.196141 0.705837 0.043 Uiso 1 1 calc R U . . .
C12 C 0.7408(4) 1.0808(3) 0.66005(15) 0.0386(7) Uani 1 1 d . . . . .
H12 H 0.839737 1.132470 0.650119 0.046 Uiso 1 1 calc R U . . .
C13 C 0.7509(4) 0.9678(3) 0.64145(14) 0.0367(7) Uani 1 1 d . . . . .
C14 C 0.1749(12) 0.3353(6) 0.6583(4) 0.0387(15) Uani 0.637(3) 1 d . . P A 1
H14A H 0.075638 0.385882 0.637217 0.058 Uiso 0.637(3) 1 calc R U P A 1
H14B H 0.238389 0.372652 0.697495 0.058 Uiso 0.637(3) 1 calc R U P A 1
H14C H 0.114210 0.264358 0.671440 0.058 Uiso 0.637(3) 1 calc R U P A 1
C14A C 0.183(2) 0.3775(12) 0.6483(8) 0.0387(15) Uani 0.363(3) 1 d . . P A 2
H14D H 0.235(17) 0.385(12) 0.690(6) 0.058 Uiso 0.363(3) 1 d . U P A 2
H14E H 0.100(19) 0.305(12) 0.649(6) 0.058 Uiso 0.363(3) 1 d . U P A 2
H14F H 0.116(17) 0.437(10) 0.633(5) 0.058 Uiso 0.363(3) 1 d . U P A 2
C15 C 0.1512(5) 1.0131(3) 0.76019(16) 0.0495(8) Uani 1 1 d . . . . .
H15A H 0.086994 0.974540 0.721525 0.074 Uiso 1 1 calc R U . . .
H15B H 0.054890 1.055255 0.783054 0.074 Uiso 1 1 calc R U . . .
H15C H 0.214193 0.956398 0.790207 0.074 Uiso 1 1 calc R U . . .
C16 C 0.7391(5) 0.9336(3) 0.46580(16) 0.0489(8) Uani 1 1 d . . . . .
H16A H 0.841374 0.944329 0.435983 0.073 Uiso 1 1 calc R U . . .
H16B H 0.749766 0.992526 0.500023 0.073 Uiso 1 1 calc R U . . .
H16C H 0.612260 0.939062 0.440675 0.073 Uiso 1 1 calc R U . . .
Mo01 Mo 0.96303(3) 0.77332(2) 0.58848(2) 0.03058(9) Uani 1 1 d . . . . .
N1 N 0.6569(5) 0.7863(3) 0.62894(17) 0.0243(6) Uani 0.637(3) 1 d . . P A 1
N1A N 0.6722(9) 0.7078(5) 0.6128(3) 0.0243(6) Uani 0.363(3) 1 d . . P A 2
O1 O 1.0668(3) 0.73076(18) 0.66372(10) 0.0391(5) Uani 1 1 d . . . . .
O2 O 1.1519(3) 0.79792(17) 0.54237(11) 0.0395(5) Uani 1 1 d . . . . .
O3 O 0.8545(6) 0.6340(3) 0.5551(2) 0.0316(8) Uani 0.637(3) 1 d . . P A 1
O3A O 0.9277(10) 0.6141(7) 0.5454(4) 0.0316(8) Uani 0.363(3) 1 d . . P A 2
O4 O 0.3147(14) 0.3104(5) 0.6132(5) 0.0311(12) Uani 0.637(3) 1 d . . P A 1
O4A O 0.333(3) 0.3399(12) 0.6072(10) 0.0311(12) Uani 0.363(3) 1 d . . P A 2
O5 O 0.2929(3) 1.09016(19) 0.73950(10) 0.0417(5) Uani 1 1 d . . . . .
O6 O 0.9029(3) 0.9305(2) 0.60915(10) 0.0447(5) Uani 1 1 d . . . . .
O7 O 0.7590(3) 0.82481(18) 0.49576(10) 0.0428(5) Uani 1 1 d . . . . .
H7B H 0.744212 0.776207 0.462305 0.063(12) Uiso 1 1 d R . . . .

loop_
_atom_site_aniso_label
_atom_site_aniso_U_11
_atom_site_aniso_U_22
_atom_site_aniso_U_33
_atom_site_aniso_U_23
_atom_site_aniso_U_13
_atom_site_aniso_U_12
C1 0.023(4) 0.028(2) 0.031(3) 0.007(2) -0.008(3) -0.012(3)
C2 0.021(4) 0.031(2) 0.032(3) 0.0022(17) -0.004(2) -0.001(2)
C3 0.027(4) 0.0211(13) 0.032(3) -0.0016(13) -0.005(2) -0.0010(15)
C4 0.023(4) 0.029(2) 0.028(3) 0.0015(19) -0.007(2) -0.0050(18)
C5 0.017(3) 0.034(2) 0.025(2) 0.0006(19) -0.004(2) 0.002(3)
C6 0.029(4) 0.0252(16) 0.026(3) 0.0032(18) -0.008(2) -0.001(3)
C6A 0.029(4) 0.0252(16) 0.026(3) 0.0032(18) -0.008(2) -0.001(3)
C5A 0.017(3) 0.034(2) 0.025(2) 0.0006(19) -0.004(2) 0.002(3)
C4A 0.023(4) 0.029(2) 0.028(3) 0.0015(19) -0.007(2) -0.0050(18)
C3A 0.027(4) 0.0211(13) 0.032(3) -0.0016(13) -0.005(2) -0.0010(15)
C2A 0.021(4) 0.031(2) 0.032(3) 0.0022(17) -0.004(2) -0.001(2)
C1A 0.023(4) 0.028(2) 0.031(3) 0.007(2) -0.008(3) -0.012(3)
C7 0.0226(17) 0.027(2) 0.0266(18) 0.003(2) -0.0059(14) -0.001(2)
C7A 0.0226(17) 0.027(2) 0.0266(18) 0.003(2) -0.0059(14) -0.001(2)
C8 0.0512(18) 0.0288(14) 0.0301(14) -0.0061(11) -0.0183(13) 0.0127(13)
C9 0.0436(17) 0.0287(14) 0.0324(14) 0.0010(11) -0.0155(12) -0.0023(12)
C10 0.0360(15) 0.0357(15) 0.0268(13) -0.0016(11) -0.0109(11) 0.0052(12)
C11 0.0430(17) 0.0269(14) 0.0358(14) -0.0085(11) -0.0089(12) 0.0034(12)
C12 0.0368(16) 0.0382(16) 0.0385(15) -0.0033(13) -0.0098(13) -0.0013(13)
C13 0.0351(15) 0.0435(17) 0.0290(14) -0.0055(12) -0.0106(12) 0.0131(13)
C14 0.036(2) 0.034(5) 0.045(3) 0.008(3) -0.002(2) -0.002(4)
C14A 0.036(2) 0.034(5) 0.045(3) 0.008(3) -0.002(2) -0.002(4)
C15 0.0319(16) 0.077(2) 0.0384(16) -0.0026(16) -0.0054(13) -0.0037(16)
C16 0.057(2) 0.050(2) 0.0376(17) 0.0049(14) -0.0079(15) 0.0031(16)
Mo01 0.02497(13) 0.03077(14) 0.03483(14) 0.00042(9) -0.00430(9) -0.00743(9)
N1 0.0202(16) 0.0225(15) 0.0289(16) -0.0005(13) -0.0057(13) -0.0028(14)
N1A 0.0202(16) 0.0225(15) 0.0289(16) -0.0005(13) -0.0057(13) -0.0028(14)
O1 0.0267(10) 0.0432(12) 0.0459(12) 0.0051(9) -0.0061(9) -0.0039(9)
O2 0.0366(11) 0.0321(11) 0.0507(12) -0.0027(9) 0.0097(9) -0.0046(9)
O3 0.028(3) 0.0222(17) 0.0447(18) -0.0035(13) 0.0024(18) -0.0016(16)
O3A 0.028(3) 0.0222(17) 0.0447(18) -0.0035(13) 0.0024(18) -0.0016(16)
O4 0.029(2) 0.021(4) 0.043(2) 0.001(3) -0.0003(16) -0.013(3)
O4A 0.029(2) 0.021(4) 0.043(2) 0.001(3) -0.0003(16) -0.013(3)
O5 0.0429(12) 0.0439(12) 0.0375(11) -0.0021(9) -0.0015(9) 0.0094(10)
O6 0.0433(12) 0.0532(13) 0.0359(11) -0.0061(10) -0.0066(9) 0.0148(10)
O7 0.0523(13) 0.0401(12) 0.0333(10) 0.0040(9) -0.0124(9) -0.0166(10)

loop_
_atom_type_symbol
_atom_type_description
_atom_type_scat_dispersion_real
_atom_type_scat_dispersion_imag
_atom_type_scat_source
C C 0.0181 0.0091 'International Tables Vol C Tables 4.2.6.8 and 6.1.1.4'
H H 0.0000 0.0000 'International Tables Vol C Tables 4.2.6.8 and 6.1.1.4'
N N 0.0311 0.0180 'International Tables Vol C Tables 4.2.6.8 and 6.1.1.4'
O O 0.0492 0.0322 'International Tables Vol C Tables 4.2.6.8 and 6.1.1.4'
Mo Mo -0.0483 2.7339 'International Tables Vol C Tables 4.2.6.8 and 6.1.1.4'

loop_
_exptl_crystal_face_index_h
_exptl_crystal_face_index_k
_exptl_crystal_face_index_l
_exptl_crystal_face_perp_dist
0 1 -2 0.0434
0 -1 2 0.0587
0 1 2 0.0528
0 -1 -2 0.0745
-2 0 1 0.1030
2 0 -1 0.0934
0 -1 0 0.0835
0 1 0 0.0678

loop_
_geom_angle_atom_site_label_1
_geom_angle_atom_site_label_2
_geom_angle_atom_site_label_3
_geom_angle
_geom_angle_site_symmetry_1
_geom_angle_site_symmetry_3
_geom_angle_publ_flag
C6 C1 C2 119.9(4) . . ?
O3 C1 C2 117.7(5) . . ?
O3 C1 C6 122.3(5) . . ?
C1 C2 H2 120.1 . . ?
C3 C2 C1 119.7(5) . . ?
C3 C2 H2 120.1 . . ?
C2 C3 H3 119.8 . . ?
C2 C3 C4 120.5(4) . . ?
C4 C3 H3 119.8 . . ?
C5 C4 C3 120.4(4) . . ?
C5 C4 O4 125.7(8) . . ?
O4 C4 C3 113.9(8) . . ?
C4 C5 H5 120.0 . . ?
C4 C5 C6 120.1(4) . . ?
C6 C5 H5 120.0 . . ?
C1 C6 C5 119.4(4) . . ?
C1 C6 C7 124.6(5) . . ?
C5 C6 C7 116.0(4) . . ?
C5A C6A C1A 120.0 . . ?
C5A C6A N1A 130.0(9) . . ?
C1A C6A N1A 109.9(9) . . ?
C6A C5A H5A 120.0 . . ?
C4A C5A C6A 120.0 . . ?
C4A C5A H5A 120.0 . . ?
C5A C4A C3A 120.0 . . ?
O4A C4A C5A 121.3(15) . . ?
O4A C4A C3A 118.7(15) . . ?
C4A C3A H3A 120.0 . . ?
C4A C3A C2A 120.0 . . ?
C2A C3A H3A 120.0 . . ?
C3A C2A H2A 120.0 . . ?
C3A C2A C1A 120.0 . . ?
C1A C2A H2A 120.0 . . ?
C2A C1A C6A 120.0 . . ?
O3A C1A C6A 121.7(10) . . ?
O3A C1A C2A 118.3(10) . . ?
C6 C7 H7 117.9 . . ?
N1 C7 C6 124.3(4) . . ?
N1 C7 H7 117.9 . . ?
C8 C7A H7A 121.7 . . ?
N1A C7A H7A 121.7 . . ?
N1A C7A C8 116.6(8) . . ?
C9 C8 C7A 101.8(5) . . ?
C9 C8 N1 133.8(3) . . ?
C13 C8 C7A 137.5(5) . . ?
C13 C8 C9 120.7(3) . . ?
C13 C8 N1 105.5(3) . . ?
C8 C9 H9 120.5 . . ?
C10 C9 C8 118.9(3) . . ?
C10 C9 H9 120.5 . . ?
C9 C10 C11 120.1(3) . . ?
O5 C10 C9 123.8(3) . . ?
O5 C10 C11 116.1(3) . . ?
C10 C11 H11 119.7 . . ?
C12 C11 C10 120.6(3) . . ?
C12 C11 H11 119.7 . . ?
C11 C12 H12 120.0 . . ?
C11 C12 C13 120.0(3) . . ?
C13 C12 H12 120.0 . . ?
C12 C13 C8 119.7(3) . . ?
O6 C13 C8 120.3(3) . . ?
O6 C13 C12 120.0(3) . . ?
H14A C14 H14B 109.5 . . ?
H14A C14 H14C 109.5 . . ?
H14B C14 H14C 109.5 . . ?
O4 C14 H14A 109.5 . . ?
O4 C14 H14B 109.5 . . ?
O4 C14 H14C 109.5 . . ?
H14D C14A H14E 104(10) . . ?
H14D C14A H14F 115(10) . . ?
H14E C14A H14F 113(10) . . ?
O4A C14A H14D 109(7) . . ?
O4A C14A H14E 101(8) . . ?
O4A C14A H14F 115(7) . . ?
H15A C15 H15B 109.5 . . ?
H15A C15 H15C 109.5 . . ?
H15B C15 H15C 109.5 . . ?
O5 C15 H15A 109.5 . . ?
O5 C15 H15B 109.5 . . ?
O5 C15 H15C 109.5 . . ?
H16A C16 H16B 109.5 . . ?
H16A C16 H16C 109.5 . . ?
H16B C16 H16C 109.5 . . ?
O7 C16 H16A 109.5 . . ?
O7 C16 H16B 109.5 . . ?
O7 C16 H16C 109.5 . . ?
N1A Mo01 O7 76.97(16) . . ?
O1 Mo01 N1 91.66(11) . . ?
O1 Mo01 N1A 91.10(16) . . ?
O1 Mo01 O3 100.98(15) . . ?
O1 Mo01 O3A 98.0(2) . . ?
O1 Mo01 O6 99.55(10) . . ?
O1 Mo01 O7 167.72(9) . . ?
O2 Mo01 N1 160.99(11) . . ?
O2 Mo01 N1A 157.80(17) . . ?
O2 Mo01 O1 105.00(10) . . ?
O2 Mo01 O3 104.45(14) . . ?
O2 Mo01 O3A 89.4(2) . . ?
O2 Mo01 O6 98.48(10) . . ?
O2 Mo01 O7 87.28(10) . . ?
O3 Mo01 N1 80.73(14) . . ?
O3 Mo01 O6 143.87(13) . . ?
O3 Mo01 O7 75.03(14) . . ?
O3A Mo01 N1A 73.1(2) . . ?
O3A Mo01 O7 81.4(2) . . ?
O6 Mo01 N1 69.24(11) . . ?
O6 Mo01 N1A 93.69(17) . . ?
O6 Mo01 O3A 158.1(2) . . ?
O6 Mo01 O7 78.62(8) . . ?
O7 Mo01 N1 76.29(10) . . ?
C7 N1 C8 116.9(4) . . ?
C7 N1 Mo01 125.9(3) . . ?
C8 N1 Mo01 117.1(3) . . ?
C6A N1A Mo01 115.7(6) . . ?
C7A N1A C6A 120.7(8) . . ?
C7A N1A Mo01 123.6(6) . . ?
C1 O3 Mo01 137.0(4) . . ?
C1A O3A Mo01 118.5(7) . . ?
C4 O4 C14 115.3(7) . . ?
C4A O4A C14A 121.5(15) . . ?
C10 O5 C15 116.7(3) . . ?
C13 O6 Mo01 126.8(2) . . ?
C16 O7 Mo01 127.58(18) . . ?
C16 O7 H7B 104.5 . . ?
Mo01 O7 H7B 118.3 . . ?

loop_
_geom_bond_atom_site_label_1
_geom_bond_atom_site_label_2
_geom_bond_distance
_geom_bond_site_symmetry_2
_geom_bond_publ_flag
C1 C2 1.407(7) . ?
C1 C6 1.392(7) . ?
C1 O3 1.366(7) . ?
C2 H2 0.9500 . ?
C2 C3 1.367(6) . ?
C3 H3 0.9500 . ?
C3 C4 1.402(7) . ?
C4 C5 1.365(7) . ?
C4 O4 1.398(7) . ?
C5 H5 0.9500 . ?
C5 C6 1.408(7) . ?
C6 C7 1.440(8) . ?
C6A C5A 1.3900 . ?
C6A C1A 1.3900 . ?
C6A N1A 1.408(12) . ?
C5A H5A 0.9500 . ?
C5A C4A 1.3900 . ?
C4A C3A 1.3900 . ?
C4A O4A 1.349(15) . ?
C3A H3A 0.9500 . ?
C3A C2A 1.3900 . ?
C2A H2A 0.9500 . ?
C2A C1A 1.3900 . ?
C1A O3A 1.337(11) . ?
C7 H7 0.9500 . ?
C7 N1 1.289(6) . ?
C7A H7A 0.9500 . ?
C7A C8 1.550(9) . ?
C7A N1A 1.272(12) . ?
C8 C9 1.405(5) . ?
C8 C13 1.386(5) . ?
C8 N1 1.425(4) . ?
C9 H9 0.9500 . ?
C9 C10 1.382(4) . ?
C10 C11 1.392(4) . ?
C10 O5 1.370(4) . ?
C11 H11 0.9500 . ?
C11 C12 1.380(4) . ?
C12 H12 0.9500 . ?
C12 C13 1.384(4) . ?
C13 O6 1.361(4) . ?
C14 H14A 0.9800 . ?
C14 H14B 0.9800 . ?
C14 H14C 0.9800 . ?
C14 O4 1.422(13) . ?
C14A H14D 0.89(12) . ?
C14A H14E 1.02(14) . ?
C14A H14F 0.88(12) . ?
C14A O4A 1.46(3) . ?
C15 H15A 0.9800 . ?
C15 H15B 0.9800 . ?
C15 H15C 0.9800 . ?
C15 O5 1.426(4) . ?
C16 H16A 0.9800 . ?
C16 H16B 0.9800 . ?
C16 H16C 0.9800 . ?
C16 O7 1.417(4) . ?
Mo01 N1 2.346(4) . ?
Mo01 N1A 2.253(6) . ?
Mo01 O1 1.708(2) . ?
Mo01 O2 1.699(2) . ?
Mo01 O3 1.901(4) . ?
Mo01 O3A 2.070(8) . ?
Mo01 O6 1.946(2) . ?
Mo01 O7 2.337(2) . ?
O7 H7B 0.8871 . ?

loop_
_geom_torsion_atom_site_label_1
_geom_torsion_atom_site_label_2
_geom_torsion_atom_site_label_3
_geom_torsion_atom_site_label_4
_geom_torsion
_geom_torsion_site_symmetry_1
_geom_torsion_site_symmetry_2
_geom_torsion_site_symmetry_3
_geom_torsion_site_symmetry_4
_geom_torsion_publ_flag
C1 C2 C3 C4 1.2(6) . . . . ?
C1 C6 C7 N1 -6.4(8) . . . . ?
C2 C1 C6 C5 1.1(6) . . . . ?
C2 C1 C6 C7 -178.9(7) . . . . ?
C2 C1 O3 Mo01 -156.2(5) . . . . ?
C2 C3 C4 C5 0.2(6) . . . . ?
C2 C3 C4 O4 179.9(11) . . . . ?
C3 C4 C5 C6 -1.0(6) . . . . ?
C3 C4 O4 C14 171.0(7) . . . . ?
C4 C5 C6 C1 0.4(6) . . . . ?
C4 C5 C6 C7 -179.7(7) . . . . ?
C5 C4 O4 C14 -9.4(16) . . . . ?
C5 C6 C7 N1 173.7(5) . . . . ?
C6 C1 C2 C3 -1.8(6) . . . . ?
C6 C1 O3 Mo01 26.5(9) . . . . ?
C6 C7 N1 C8 179.7(4) . . . . ?
C6 C7 N1 Mo01 -4.0(6) . . . . ?
C6A C5A C4A C3A 0.0 . . . . ?
C6A C5A C4A O4A -179(2) . . . . ?
C6A C1A O3A Mo01 10.1(13) . . . . ?
C5A C6A C1A C2A 0.0 . . . . ?
C5A C6A C1A O3A -178.7(12) . . . . ?
C5A C6A N1A C7A -8.0(14) . . . . ?
C5A C6A N1A Mo01 170.0(8) . . . . ?
C5A C4A C3A C2A 0.0 . . . . ?
C5A C4A O4A C14A -6(3) . . . . ?
C4A C3A C2A C1A 0.0 . . . . ?
C3A C4A O4A C14A 175.3(14) . . . . ?
C3A C2A C1A C6A 0.0 . . . . ?
C3A C2A C1A O3A 178.7(12) . . . . ?
C2A C1A O3A Mo01 -168.6(9) . . . . ?
C1A C6A C5A C4A 0.0 . . . . ?
C1A C6A N1A C7A 175.2(7) . . . . ?
C1A C6A N1A Mo01 -6.7(9) . . . . ?
C7A C8 C9 C10 -177.6(4) . . . . ?
C7A C8 C13 C12 176.2(5) . . . . ?
C7A C8 C13 O6 -3.0(6) . . . . ?
C8 C7A N1A C6A -177.6(6) . . . . ?
C8 C7A N1A Mo01 4.5(9) . . . . ?
C8 C9 C10 C11 0.1(4) . . . . ?
C8 C9 C10 O5 178.7(2) . . . . ?
C8 C13 O6 Mo01 -9.1(4) . . . . ?
C9 C8 C13 C12 -1.1(4) . . . . ?
C9 C8 C13 O6 179.6(2) . . . . ?
C9 C8 N1 C7 4.0(5) . . . . ?
C9 C8 N1 Mo01 -172.7(3) . . . . ?
C9 C10 C11 C12 -0.3(4) . . . . ?
C9 C10 O5 C15 6.9(4) . . . . ?
C10 C11 C12 C13 -0.3(4) . . . . ?
C11 C10 O5 C15 -174.5(2) . . . . ?
C11 C12 C13 C8 1.0(4) . . . . ?
C11 C12 C13 O6 -179.8(3) . . . . ?
C12 C13 O6 Mo01 171.7(2) . . . . ?
C13 C8 C9 C10 0.6(4) . . . . ?
C13 C8 N1 C7 -176.1(3) . . . . ?
C13 C8 N1 Mo01 7.2(3) . . . . ?
N1 C8 C9 C10 -179.5(3) . . . . ?
N1 C8 C13 C12 179.0(3) . . . . ?
N1 C8 C13 O6 -0.3(3) . . . . ?
N1A C6A C5A C4A -176.5(14) . . . . ?
N1A C6A C1A C2A 177.1(11) . . . . ?
N1A C6A C1A O3A -1.6(13) . . . . ?
N1A C7A C8 C9 -177.6(6) . . . . ?
N1A C7A C8 C13 4.7(9) . . . . ?
O3 C1 C2 C3 -179.2(6) . . . . ?
O3 C1 C6 C5 178.3(6) . . . . ?
O3 C1 C6 C7 -1.6(9) . . . . ?
O4 C4 C5 C6 179.4(11) . . . . ?
O4A C4A C3A C2A 179(2) . . . . ?
O5 C10 C11 C12 -178.9(2) . . . . ?

loop_
_exptl_oxdiff_crystal_face_indexfrac_h
_exptl_oxdiff_crystal_face_indexfrac_k
_exptl_oxdiff_crystal_face_indexfrac_l
_exptl_oxdiff_crystal_face_x
_exptl_oxdiff_crystal_face_y
_exptl_oxdiff_crystal_face_z
-0.0000 1.0001 -1.9998 -0.1181 -0.1293 -0.0985
0.0000 -1.0001 1.9998 0.1181 0.1293 0.0985
-0.0000 0.9999 2.0001 0.0968 0.0777 -0.1578
0.0000 -0.9999 -2.0001 -0.0968 -0.0777 0.1578
-2.0000 -0.0000 1.0001 -0.2861 0.3394 -0.0447
2.0000 0.0000 -1.0001 0.2861 -0.3394 0.0447
0.0000 -1.0000 -0.0001 0.0107 0.0258 0.1281
-0.0000 1.0000 0.0001 -0.0107 -0.0258 -0.1281
